data_7700892
loop_
_publ_author_name
'Busch, Jasmin M.'
'Zink, Daniel M.'
'Di Martino-Fumo, Patrick'
'Rehak, Florian R.'
'Boden, Pit'
'Steiger, Sophie'
'Fuhr, Olaf'
'Nieger, Martin'
'Klopper, Wim'
'Gerhards, Markus'
'Br\"ase, Stefan'

_publ_section_title
;
 Highly soluble fluorine containing Cu(i) AlkylPyrPhos TADF complexes.
;
_journal_issue 41
_journal_name_full 'Dalton transactions (Cambridge, England : 2003)'
_journal_page_first 15687
_journal_page_last 15698
_journal_paper_doi 10.1039/c9dt02447f
_journal_volume 48
_journal_year 2019
_chemical_formula_moiety 'C60 H39 Cu2 F18 I2 N P3, 0.5(C H2 Cl2)'
_chemical_formula_sum 'C60.5 H40 Cl Cu2 F18 I2 N P3'
_chemical_formula_weight 1632.17
_space_group_crystal_system triclinic
_space_group_IT_number 2
_space_group_name_Hall '-P 1'
_space_group_name_H-M_alt 'P -1'
_symmetry_space_group_name_Hall '-P 1'
_symmetry_space_group_name_H-M 'P -1'
_atom_sites_solution_hydrogens geom
_atom_sites_solution_primary direct
_audit_creation_date 2018-05-23
_audit_creation_method
;
Olex2 1.2
(compiled 2018.05.18 svn.r3508 for OlexSys, GUI svn.r5497)
;
_audit_update_record
;
2019-05-28 deposited with the CCDC.    2019-08-21 downloaded from the CCDC.
;
_cell_angle_alpha 90.236(4)
_cell_angle_beta 106.170(5)
_cell_angle_gamma 116.415(4)
_cell_formula_units_Z 2
_cell_length_a 15.2045(10)
_cell_length_b 15.6811(6)
_cell_length_c 15.7442(10)
_cell_measurement_reflns_used 44303
_cell_measurement_temperature 180.15
_cell_measurement_theta_max 59.49
_cell_measurement_theta_min 2.57
_cell_volume 3192.9(4)
_computing_molecular_graphics 'Olex2 (Dolomanov et al., 2009)'
_computing_publication_material 'Olex2 (Dolomanov et al., 2009)'
_computing_structure_refinement 'ShelXL (Sheldrick, 2015)'
_computing_structure_solution 'ShelXS (Sheldrick, 2008)'
_diffrn_ambient_temperature 180.15
_diffrn_detector EIGER4M
_diffrn_detector_area_resol_mean 13.33
_diffrn_detector_type DECTRIS
_diffrn_measured_fraction_theta_full 0.960
_diffrn_measured_fraction_theta_max 0.960
_diffrn_measurement_device 'Eulerian 4-circle diffractometer'
_diffrn_measurement_device_type 'STOE STADIVARI'
_diffrn_measurement_method 'rotation method, \w scans'
_diffrn_radiation_collimation '1.2 0.6 mm diameter'
_diffrn_radiation_monochromator 'Graded multilayer mirror'
_diffrn_radiation_polarisn_norm 0
_diffrn_radiation_probe x-ray
_diffrn_radiation_type GaK\a
_diffrn_radiation_wavelength 1.34143
_diffrn_reflns_av_R_equivalents 0.0150
_diffrn_reflns_av_unetI/netI 0.0186
_diffrn_reflns_Laue_measured_fraction_full 0.960
_diffrn_reflns_Laue_measured_fraction_max 0.960
_diffrn_reflns_limit_h_max 18
_diffrn_reflns_limit_h_min -10
_diffrn_reflns_limit_k_max 13
_diffrn_reflns_limit_k_min -18
_diffrn_reflns_limit_l_max 18
_diffrn_reflns_limit_l_min -18
_diffrn_reflns_number 24934
_diffrn_reflns_point_group_measured_fraction_full 0.960
_diffrn_reflns_point_group_measured_fraction_max 0.960
_diffrn_reflns_theta_full 52.991
_diffrn_reflns_theta_max 52.991
_diffrn_reflns_theta_min 2.976
_diffrn_source 'Metaljet D2'
_diffrn_source_current 2.860
_diffrn_source_power 0.200
_diffrn_source_target Ga
_diffrn_source_type Metaljet
_diffrn_source_voltage 70
_exptl_absorpt_coefficient_mu 9.932
_exptl_absorpt_correction_T_max 0.6070
_exptl_absorpt_correction_T_min 0.2013
_exptl_absorpt_correction_type multi-scan
_exptl_absorpt_process_details
;
STOE LANA, absorption correction by scaling of reflection intensities.
J. Koziskova, F. Hahn, J. Richter, J. Kozisek, "Comparison of different
absorption corrections on the model structure of tetrakis(\m~2~-acetato)-
diaqua-di-copper(II)", Acta Chimica Slovaca, vol. 9, no. 2, 2016, pp. 136 - 140.
Afterwards a spherical absorption correction was performed within STOE LANA.
;
_exptl_crystal_colour 'greenish yellow'
_exptl_crystal_colour_modifier greenish
_exptl_crystal_colour_primary yellow
_exptl_crystal_density_diffrn 1.698
_exptl_crystal_description block
_exptl_crystal_F_000 1596
_exptl_crystal_size_max 0.24
_exptl_crystal_size_mid 0.23
_exptl_crystal_size_min 0.22
_refine_diff_density_max 1.665
_refine_diff_density_min -0.713
_refine_diff_density_rms 0.096
_refine_ls_extinction_coef 0.00015(6)
_refine_ls_extinction_expression Fc^*^=kFc[1+0.001xFc^2^\l^3^/sin(2\q)]^-1/4^
_refine_ls_extinction_method 'SHELXL-2014/7 (Sheldrick 2014'
_refine_ls_goodness_of_fit_ref 1.079
_refine_ls_hydrogen_treatment constr
_refine_ls_matrix_type full
_refine_ls_number_parameters 777
_refine_ls_number_reflns 10843
_refine_ls_number_restraints 4
_refine_ls_restrained_S_all 1.084
_refine_ls_R_factor_all 0.0493
_refine_ls_R_factor_gt 0.0434
_refine_ls_shift/su_max 0.001
_refine_ls_shift/su_mean 0.000
_refine_ls_structure_factor_coef Fsqd
_refine_ls_weighting_details 'w=1/[\s^2^(Fo^2^)+(0.0655P)^2^+7.2791P] where P=(Fo^2^+2Fc^2^)/3'
_refine_ls_weighting_scheme calc
_refine_ls_wR_factor_gt 0.1169
_refine_ls_wR_factor_ref 0.1198
_reflns_Friedel_coverage 0.000
_reflns_number_gt 9479
_reflns_number_total 10843
_reflns_threshold_expression 'I > 2\s(I)'
_cod_data_source_file c9dt02447f2.cif
_cod_data_source_block jmb053
_cod_depositor_comments 'Adding full bibliography for 7700890--7700898.cif.'
_cod_original_cell_volume 3192.9(3)
_cod_original_formula_sum 'C60.50 H40 Cl Cu2 F18 I2 N P3'
_cod_database_code 7700892
_shelx_shelxl_version_number 2014/7
_shelx_space_group_comment
;
The symmetry employed for this shelxl refinement is uniquely defined
by the following loop, which should always be used as a source of
symmetry information in preference to the above space-group names.
They are only intended as comments.
;
_shelx_estimated_absorpt_t_max 0.219
_shelx_estimated_absorpt_t_min 0.199
_olex2_refinement_description
;
1. Fixed Uiso
 At 1.2 times of:
  All C(H) groups, All C(H,H) groups
 At 1.5 times of:
  All C(H,H,H) groups
2. Restrained distances
 Cl1-Cl2
 2.9 with sigma of 0.02
 Cl1-C61 = Cl2-C61
 1.76 with sigma of 0.02
3. Uiso/Uaniso restraints and constraints
Cl2 \\sim Cl1 \\sim C61: within 1.7A with sigma of 0.04 and sigma for terminal
atoms of 0.08
4. Others
 Fixed Sof: F4A(0.5) F5A(0.5) F6A(0.5) F7A(0.5) F8A(0.5) F9A(0.5) F10A(0.5)
 F11A(0.5) F12A(0.5) F4B(0.5) F5B(0.5) F6B(0.5) F7B(0.5) F8B(0.5) F9B(0.5)
 F10B(0.5) F11B(0.5) F12B(0.5) Cl2(0.5) C61(0.5) H61A(0.5) H61B(0.5)
5.a Secondary CH2 refined with riding coordinates:
 C61(H61A,H61B)
5.b Aromatic/amide H refined with riding coordinates:
 C2(H2), C4(H4), C8(H8), C9(H9), C10(H10), C11(H11), C12(H12), C14(H14),
 C15(H15), C16(H16), C17(H17), C18(H18), C20(H20), C21(H21), C23(H23), C24(H24),
  C27(H27), C28(H28), C30(H30), C31(H31), C34(H34), C35(H35), C37(H37),
 C38(H38), C41(H41), C42(H42), C44(H44), C45(H45), C48(H48), C49(H49), C51(H51),
  C52(H52), C55(H55), C56(H56), C58(H58), C59(H59)
5.c Idealised Me refined as rotating group:
 C6(H6A,H6B,H6C)
;
_olex2_submission_special_instructions 'No special instructions were received'

loop_
_space_group_symop_operation_xyz
'x, y, z'
'-x, -y, -z'

loop_
_atom_site_label
_atom_site_type_symbol
_atom_site_fract_x
_atom_site_fract_y
_atom_site_fract_z
_atom_site_U_iso_or_equiv
_atom_site_adp_type
_atom_site_occupancy
_atom_site_site_symmetry_order
_atom_site_calc_flag
_atom_site_refinement_flags_posn
_atom_site_refinement_flags_adp
_atom_site_refinement_flags_occupancy
_atom_site_disorder_assembly
_atom_site_disorder_group
I1 I 0.11695(2) 0.64602(2) 0.01867(2) 0.03406(10) Uani 1 1 d . . . . .
I2 I 0.05712(2) 0.87821(2) -0.08924(2) 0.03841(11) Uani 1 1 d . . . . .
Cu1 Cu 0.08295(5) 0.72598(5) -0.12801(4) 0.03065(16) Uani 1 1 d . . . . .
Cu2 Cu 0.19467(5) 0.83871(5) 0.02910(4) 0.03226(17) Uani 1 1 d . . . . .
P1 P 0.23164(9) 0.76934(8) -0.15944(7) 0.0286(2) Uani 1 1 d . . . . .
P2 P -0.06599(9) 0.62757(8) -0.23310(7) 0.0306(2) Uani 1 1 d . . . . .
P3 P 0.20024(9) 0.90209(8) 0.15926(8) 0.0308(2) Uani 1 1 d . . . . .
F1 F 0.0492(4) 0.3374(3) -0.4405(3) 0.0858(13) Uani 1 1 d . . . . .
F2 F -0.0491(5) 0.2339(3) -0.3789(3) 0.0998(17) Uani 1 1 d . . . . .
F3 F -0.1123(4) 0.2652(3) -0.5065(3) 0.0903(14) Uani 1 1 d . . . . .
F4A F -0.0924(7) 0.9829(7) -0.4513(6) 0.083(2) Uiso 0.5 1 d . . . A 1
F5A F -0.2469(7) 0.9109(6) -0.4556(5) 0.070(2) Uiso 0.5 1 d . . . A 1
F6A F -0.1889(9) 0.8709(7) -0.5560(6) 0.082(2) Uiso 0.5 1 d . . . A 1
F7A F -0.4612(12) 0.3033(11) -0.1156(11) 0.132(4) Uiso 0.5 1 d . . . B 1
F8A F -0.4392(9) 0.4189(9) -0.0396(8) 0.104(3) Uiso 0.5 1 d . . . B 1
F9A F -0.5306(9) 0.3728(9) -0.1914(8) 0.106(3) Uiso 0.5 1 d . . . B 1
F10A F 0.3688(8) 1.3639(7) 0.1025(7) 0.091(3) Uiso 0.5 1 d . . . C 1
F11A F 0.5095(8) 1.3708(7) 0.1851(8) 0.086(2) Uiso 0.5 1 d . . . C 1
F12A F 0.4268(10) 1.3875(9) 0.2554(9) 0.107(4) Uiso 0.5 1 d . . . C 1
F4B F -0.1164(11) 0.9262(10) -0.5295(9) 0.122(4) Uiso 0.5 1 d . . . A 2
F5B F -0.1811(11) 0.9548(10) -0.4381(9) 0.116(4) Uiso 0.5 1 d . . . A 2
F6B F -0.2580(9) 0.8423(8) -0.5492(7) 0.095(3) Uiso 0.5 1 d . . . A 2
F7B F -0.5096(10) 0.2920(9) -0.1809(10) 0.119(4) Uiso 0.5 1 d . . . B 2
F8B F -0.4425(7) 0.3630(8) -0.0545(7) 0.085(2) Uiso 0.5 1 d . . . B 2
F9B F -0.5194(6) 0.4196(6) -0.1542(6) 0.0674(19) Uiso 0.5 1 d . . . B 2
F10B F 0.5177(10) 1.3810(9) 0.2522(10) 0.121(4) Uiso 0.5 1 d . . . C 2
F11B F 0.4643(10) 1.3607(8) 0.1238(9) 0.107(3) Uiso 0.5 1 d . . . C 2
F12B F 0.3852(7) 1.3859(6) 0.2218(6) 0.072(2) Uiso 0.5 1 d . . . C 2
F13 F -0.2479(3) 0.8361(3) 0.2192(3) 0.0796(12) Uani 1 1 d . . . . .
F14 F -0.2309(5) 0.7203(5) 0.2721(5) 0.141(3) Uani 1 1 d . . . . .
F15 F -0.2993(4) 0.7106(4) 0.1320(5) 0.127(2) Uani 1 1 d . . . . .
F16 F 0.4514(9) 0.7319(7) 0.4751(4) 0.215(5) Uani 1 1 d . . . . .
F17 F 0.5067(6) 0.8668(6) 0.5430(5) 0.170(3) Uani 1 1 d . . . . .
F18 F 0.3716(7) 0.7607(7) 0.5473(5) 0.166(3) Uani 1 1 d . . . . .
N1 N 0.3354(3) 0.8709(3) 0.0087(2) 0.0303(8) Uani 1 1 d . . . . .
C1 C 0.3469(3) 0.8277(3) -0.0591(3) 0.0271(9) Uani 1 1 d . . . . .
C2 C 0.4400(3) 0.8310(3) -0.0558(3) 0.0320(9) Uani 1 1 d . . . . .
H2 H 0.4447 0.7995 -0.1048 0.038 Uiso 1 1 calc R . . . .
C3 C 0.5273(4) 0.8799(3) 0.0186(3) 0.0357(10) Uani 1 1 d . . . . .
C4 C 0.5154(4) 0.9260(3) 0.0877(3) 0.0367(10) Uani 1 1 d . . . . .
H4 H 0.5725 0.9610 0.1397 0.044 Uiso 1 1 calc R . . . .
C5 C 0.4205(4) 0.9203(3) 0.0799(3) 0.0354(10) Uani 1 1 d . . . . .
C6 C 0.6300(4) 0.8862(4) 0.0240(4) 0.0481(13) Uani 1 1 d . . . . .
H6A H 0.6252 0.8218 0.0249 0.072 Uiso 1 1 calc GR . . . .
H6B H 0.6822 0.9285 0.0788 0.072 Uiso 1 1 calc GR . . . .
H6C H 0.6496 0.9124 -0.0280 0.072 Uiso 1 1 calc GR . . . .
C7 C 0.2685(4) 0.8561(3) -0.2363(3) 0.0321(9) Uani 1 1 d . . . . .
C8 C 0.2133(4) 0.9074(4) -0.2614(3) 0.0402(11) Uani 1 1 d . . . . .
H8 H 0.1558 0.8946 -0.2414 0.048 Uiso 1 1 calc R . . . .
C9 C 0.2426(5) 0.9780(4) -0.3162(4) 0.0510(13) Uani 1 1 d . . . . .
H9 H 0.2043 1.0127 -0.3335 0.061 Uiso 1 1 calc R . . . .
C10 C 0.3251(5) 0.9978(4) -0.3453(4) 0.0506(13) Uani 1 1 d . . . . .
H10 H 0.3443 1.0460 -0.3824 0.061 Uiso 1 1 calc R . . . .
C11 C 0.3806(4) 0.9474(4) -0.3206(3) 0.0477(13) Uani 1 1 d . . . . .
H11 H 0.4383 0.9614 -0.3408 0.057 Uiso 1 1 calc R . . . .
C12 C 0.3531(4) 0.8770(4) -0.2669(3) 0.0412(11) Uani 1 1 d . . . . .
H12 H 0.3918 0.8426 -0.2506 0.049 Uiso 1 1 calc R . . . .
C13 C 0.2449(4) 0.6682(3) -0.2011(3) 0.0327(10) Uani 1 1 d . . . . .
C14 C 0.2254(5) 0.6434(4) -0.2914(4) 0.0503(13) Uani 1 1 d . . . . .
H14 H 0.2089 0.6819 -0.3330 0.060 Uiso 1 1 calc R . . . .
C15 C 0.2300(6) 0.5628(5) -0.3212(4) 0.0648(18) Uani 1 1 d . . . . .
H15 H 0.2174 0.5466 -0.3832 0.078 Uiso 1 1 calc R . . . .
C16 C 0.2525(5) 0.5061(4) -0.2622(4) 0.0585(15) Uani 1 1 d . . . . .
H16 H 0.2551 0.4508 -0.2834 0.070 Uiso 1 1 calc R . . . .
C17 C 0.2714(4) 0.5290(4) -0.1722(4) 0.0492(13) Uani 1 1 d . . . . .
H17 H 0.2873 0.4897 -0.1312 0.059 Uiso 1 1 calc R . . . .
C18 C 0.2671(4) 0.6099(3) -0.1415(3) 0.0392(11) Uani 1 1 d . . . . .
H18 H 0.2794 0.6254 -0.0795 0.047 Uiso 1 1 calc R . . . .
C19 C -0.0621(4) 0.5330(3) -0.2981(3) 0.0347(10) Uani 1 1 d . . . . .
C20 C -0.0932(5) 0.5135(4) -0.3905(3) 0.0496(13) Uani 1 1 d . . . . .
H20 H -0.1181 0.5519 -0.4258 0.059 Uiso 1 1 calc R . . . .
C21 C -0.0881(5) 0.4388(4) -0.4315(4) 0.0567(15) Uani 1 1 d . . . . .
H21 H -0.1088 0.4264 -0.4950 0.068 Uiso 1 1 calc R . . . .
C22 C -0.0532(4) 0.3817(4) -0.3812(4) 0.0451(12) Uani 1 1 d . . . . .
C23 C -0.0219(5) 0.4007(4) -0.2890(4) 0.0500(13) Uani 1 1 d . . . . .
H23 H 0.0019 0.3616 -0.2540 0.060 Uiso 1 1 calc R . . . .
C24 C -0.0253(5) 0.4764(4) -0.2479(3) 0.0468(13) Uani 1 1 d . . . . .
H24 H -0.0021 0.4900 -0.1845 0.056 Uiso 1 1 calc R . . . .
C25 C -0.0435(6) 0.3040(4) -0.4260(4) 0.0594(16) Uani 1 1 d . . . . .
C26 C -0.1071(4) 0.6972(3) -0.3124(3) 0.0346(10) Uani 1 1 d . . . . .
C27 C -0.1850(4) 0.7194(4) -0.3082(4) 0.0469(12) Uani 1 1 d . . . . .
H27 H -0.2244 0.6904 -0.2694 0.056 Uiso 1 1 calc R . . . .
C28 C -0.2055(5) 0.7829(5) -0.3597(4) 0.0572(15) Uani 1 1 d . . . . .
H28 H -0.2589 0.7972 -0.3561 0.069 Uiso 1 1 calc R . . . .
C29 C -0.1492(5) 0.8265(4) -0.4170(4) 0.0536(14) Uani 1 1 d . . . . .
C30 C -0.0700(5) 0.8062(4) -0.4202(4) 0.0504(13) Uani 1 1 d . . . . .
H30 H -0.0305 0.8358 -0.4588 0.061 Uiso 1 1 calc R . . . .
C31 C -0.0482(4) 0.7438(4) -0.3680(3) 0.0437(12) Uani 1 1 d . . . . .
H31 H 0.0075 0.7322 -0.3696 0.052 Uiso 1 1 calc R . . . .
C32 C -0.1745(7) 0.8921(6) -0.4732(4) 0.073(2) Uani 1 1 d . . . . .
C33 C -0.1809(4) 0.5547(3) -0.2013(3) 0.0369(10) Uani 1 1 d . . . . .
C34 C -0.1782(4) 0.5612(5) -0.1149(4) 0.0514(14) Uani 1 1 d . . . . .
H34 H -0.1163 0.6055 -0.0708 0.062 Uiso 1 1 calc R . . . .
C35 C -0.2644(5) 0.5043(6) -0.0895(5) 0.069(2) Uani 1 1 d . . . . .
H35 H -0.2610 0.5091 -0.0284 0.083 Uiso 1 1 calc R . . . .
C36 C -0.3545(5) 0.4408(5) -0.1532(5) 0.0642(19) Uani 1 1 d . . . . .
C37 C -0.3585(5) 0.4338(4) -0.2418(5) 0.0631(17) Uani 1 1 d . . . . .
H37 H -0.4210 0.3906 -0.2861 0.076 Uiso 1 1 calc R . . . .
C38 C -0.2720(4) 0.4892(4) -0.2658(4) 0.0550(15) Uani 1 1 d . . . . .
H38 H -0.2744 0.4829 -0.3265 0.066 Uiso 1 1 calc R . . . .
C39 C -0.4508(6) 0.3844(7) -0.1269(8) 0.105(4) Uani 1 1 d . . . . .
C40 C 0.2619(4) 1.0334(3) 0.1770(3) 0.0343(10) Uani 1 1 d . . . . .
C41 C 0.2095(4) 1.0793(4) 0.1269(4) 0.0408(11) Uani 1 1 d . . . . .
H41 H 0.1396 1.0427 0.0906 0.049 Uiso 1 1 calc R . . . .
C42 C 0.2594(5) 1.1789(4) 0.1299(4) 0.0514(14) Uani 1 1 d . . . . .
H42 H 0.2231 1.2100 0.0962 0.062 Uiso 1 1 calc R . . . .
C43 C 0.3604(5) 1.2319(4) 0.1810(5) 0.0533(15) Uani 1 1 d . . . . .
C44 C 0.4129(4) 1.1876(4) 0.2320(5) 0.0561(15) Uani 1 1 d . . . . .
H44 H 0.4827 1.2251 0.2681 0.067 Uiso 1 1 calc R . . . .
C45 C 0.3641(4) 1.0880(4) 0.2309(4) 0.0435(12) Uani 1 1 d . . . . .
H45 H 0.4002 1.0577 0.2665 0.052 Uiso 1 1 calc R . . . .
C46 C 0.4143(6) 1.3381(5) 0.1806(7) 0.084(3) Uani 1 1 d . . . . .
C47 C 0.0738(4) 0.8683(3) 0.1726(3) 0.0337(10) Uani 1 1 d . . . . .
C48 C 0.0549(4) 0.9271(4) 0.2235(4) 0.0488(13) Uani 1 1 d . . . . .
H48 H 0.1088 0.9892 0.2520 0.059 Uiso 1 1 calc R . . . .
C49 C -0.0425(5) 0.8954(4) 0.2326(4) 0.0542(15) Uani 1 1 d . . . . .
H49 H -0.0555 0.9359 0.2670 0.065 Uiso 1 1 calc R . . . .
C50 C -0.1203(4) 0.8052(4) 0.1918(4) 0.0473(13) Uani 1 1 d . . . . .
C51 C -0.1024(4) 0.7469(4) 0.1399(4) 0.0507(14) Uani 1 1 d . . . . .
H51 H -0.1565 0.6851 0.1109 0.061 Uiso 1 1 calc R . . . .
C52 C -0.0060(4) 0.7790(4) 0.1305(4) 0.0420(11) Uani 1 1 d . . . . .
H52 H 0.0059 0.7390 0.0944 0.050 Uiso 1 1 calc R . . . .
C53 C -0.2239(5) 0.7689(5) 0.2042(6) 0.0674(19) Uani 1 1 d . . . . .
C54 C 0.2679(4) 0.8725(3) 0.2614(3) 0.0373(10) Uani 1 1 d . . . . .
C55 C 0.3112(5) 0.8143(4) 0.2526(4) 0.0488(13) Uani 1 1 d . . . . .
H55 H 0.3058 0.7907 0.1947 0.059 Uiso 1 1 calc R . . . .
C56 C 0.3632(6) 0.7895(5) 0.3278(4) 0.0620(17) Uani 1 1 d . . . . .
H56 H 0.3938 0.7499 0.3206 0.074 Uiso 1 1 calc R . . . .
C57 C 0.3710(5) 0.8212(4) 0.4118(4) 0.0544(14) Uani 1 1 d . . . . .
C58 C 0.3254(7) 0.8783(6) 0.4207(4) 0.075(2) Uani 1 1 d . . . . .
H58 H 0.3288 0.8999 0.4786 0.090 Uiso 1 1 calc R . . . .
C59 C 0.2752(6) 0.9042(5) 0.3467(4) 0.0647(18) Uani 1 1 d . . . . .
H59 H 0.2451 0.9443 0.3540 0.078 Uiso 1 1 calc R . . . .
C60 C 0.4252(8) 0.7940(7) 0.4908(5) 0.083(2) Uani 1 1 d . . . . .
Cl1 Cl 0.5000 1.5000 0.5000 0.588(17) Uiso 1 2 d DS TU P . .
Cl2 Cl 0.6668(13) 1.5822(14) 0.4387(13) 0.316(8) Uiso 0.5 1 d D U . D -1
C61 C 0.605(3) 1.487(3) 0.483(3) 0.26(2) Uiso 0.5 1 d D U . D -1
H61A H 0.6518 1.4850 0.5408 0.308 Uiso 0.5 1 calc R . . D -1
H61B H 0.5796 1.4267 0.4423 0.308 Uiso 0.5 1 calc R . . D -1

loop_
_atom_site_aniso_label
_atom_site_aniso_U_11
_atom_site_aniso_U_22
_atom_site_aniso_U_33
_atom_site_aniso_U_23
_atom_site_aniso_U_13
_atom_site_aniso_U_12
I1 0.03837(18) 0.02972(16) 0.03188(17) 0.00638(11) 0.01013(12) 0.01443(13)
I2 0.04245(19) 0.04205(18) 0.03651(18) 0.00314(12) 0.00846(13) 0.02682(14)
Cu1 0.0281(3) 0.0337(3) 0.0281(3) 0.0021(3) 0.0070(3) 0.0137(3)
Cu2 0.0318(4) 0.0344(4) 0.0294(3) -0.0002(3) 0.0099(3) 0.0143(3)
P1 0.0293(6) 0.0310(5) 0.0258(5) 0.0036(4) 0.0075(4) 0.0149(5)
P2 0.0294(6) 0.0338(6) 0.0273(6) 0.0027(4) 0.0069(5) 0.0146(5)
P3 0.0315(6) 0.0311(6) 0.0293(6) 0.0015(4) 0.0094(5) 0.0144(5)
F1 0.102(3) 0.082(3) 0.093(3) -0.008(2) 0.045(3) 0.051(3)
F2 0.196(5) 0.069(3) 0.082(3) 0.026(2) 0.067(3) 0.087(3)
F3 0.115(4) 0.084(3) 0.067(3) -0.028(2) 0.002(2) 0.059(3)
F13 0.066(2) 0.078(3) 0.128(4) 0.030(2) 0.054(2) 0.047(2)
F14 0.134(5) 0.157(5) 0.250(8) 0.153(5) 0.158(5) 0.109(4)
F15 0.052(3) 0.115(4) 0.184(6) -0.044(4) 0.053(3) 0.005(3)
F16 0.417(14) 0.294(10) 0.064(3) 0.015(5) -0.003(5) 0.321(11)
F17 0.166(6) 0.154(6) 0.111(5) 0.021(4) -0.062(5) 0.069(5)
F18 0.201(7) 0.252(9) 0.107(5) 0.119(6) 0.060(5) 0.150(7)
N1 0.0282(19) 0.0295(18) 0.0300(19) 0.0044(15) 0.0087(16) 0.0108(16)
C1 0.029(2) 0.027(2) 0.026(2) 0.0053(17) 0.0075(18) 0.0132(18)
C2 0.034(2) 0.034(2) 0.031(2) 0.0079(18) 0.0132(19) 0.016(2)
C3 0.031(2) 0.039(2) 0.037(3) 0.013(2) 0.012(2) 0.015(2)
C4 0.031(2) 0.036(2) 0.033(2) 0.0035(19) 0.007(2) 0.008(2)
C5 0.034(2) 0.037(2) 0.030(2) 0.0025(19) 0.006(2) 0.014(2)
C6 0.034(3) 0.064(3) 0.051(3) 0.010(3) 0.011(2) 0.028(3)
C7 0.035(2) 0.036(2) 0.024(2) 0.0030(18) 0.0070(19) 0.017(2)
C8 0.045(3) 0.045(3) 0.038(3) 0.010(2) 0.015(2) 0.026(2)
C9 0.068(4) 0.055(3) 0.049(3) 0.025(3) 0.024(3) 0.041(3)
C10 0.063(4) 0.052(3) 0.041(3) 0.020(2) 0.021(3) 0.027(3)
C11 0.047(3) 0.065(3) 0.037(3) 0.020(2) 0.021(2) 0.026(3)
C12 0.044(3) 0.056(3) 0.034(3) 0.014(2) 0.016(2) 0.029(2)
C13 0.032(2) 0.033(2) 0.033(2) -0.0001(18) 0.0081(19) 0.0162(19)
C14 0.068(4) 0.051(3) 0.036(3) 0.002(2) 0.008(3) 0.036(3)
C15 0.094(5) 0.069(4) 0.042(3) -0.006(3) 0.013(3) 0.052(4)
C16 0.071(4) 0.050(3) 0.063(4) -0.006(3) 0.018(3) 0.037(3)
C17 0.054(3) 0.041(3) 0.058(3) 0.011(2) 0.019(3) 0.026(3)
C18 0.043(3) 0.036(2) 0.041(3) 0.007(2) 0.016(2) 0.019(2)
C19 0.032(2) 0.036(2) 0.032(2) 0.0014(19) 0.006(2) 0.015(2)
C20 0.073(4) 0.053(3) 0.030(3) 0.004(2) 0.009(3) 0.041(3)
C21 0.089(5) 0.059(3) 0.029(3) 0.002(2) 0.011(3) 0.045(3)
C22 0.058(3) 0.043(3) 0.040(3) 0.006(2) 0.016(2) 0.027(3)
C23 0.072(4) 0.049(3) 0.041(3) 0.010(2) 0.013(3) 0.040(3)
C24 0.065(4) 0.051(3) 0.029(3) 0.004(2) 0.007(2) 0.035(3)
C25 0.086(5) 0.048(3) 0.050(3) 0.004(3) 0.023(3) 0.036(3)
C26 0.036(2) 0.037(2) 0.030(2) 0.0029(19) 0.0054(19) 0.018(2)
C27 0.048(3) 0.056(3) 0.049(3) 0.016(3) 0.019(3) 0.031(3)
C28 0.062(4) 0.066(4) 0.060(4) 0.017(3) 0.018(3) 0.044(3)
C29 0.066(4) 0.055(3) 0.043(3) 0.010(3) 0.010(3) 0.035(3)
C30 0.066(4) 0.053(3) 0.041(3) 0.017(2) 0.022(3) 0.032(3)
C31 0.050(3) 0.050(3) 0.040(3) 0.008(2) 0.018(2) 0.028(3)
C32 0.120(6) 0.077(5) 0.045(4) 0.012(3) 0.028(4) 0.066(5)
C33 0.033(2) 0.031(2) 0.047(3) 0.008(2) 0.012(2) 0.016(2)
C34 0.034(3) 0.073(4) 0.044(3) 0.018(3) 0.010(2) 0.023(3)
C35 0.046(4) 0.108(6) 0.060(4) 0.042(4) 0.026(3) 0.035(4)
C36 0.043(3) 0.060(4) 0.101(5) 0.049(4) 0.031(4) 0.028(3)
C37 0.036(3) 0.039(3) 0.098(5) -0.003(3) 0.017(3) 0.007(2)
C38 0.043(3) 0.047(3) 0.063(4) -0.010(3) 0.017(3) 0.012(3)
C39 0.065(5) 0.080(6) 0.133(8) 0.064(6) 0.003(5) 0.020(4)
C40 0.034(2) 0.033(2) 0.039(3) 0.0021(19) 0.017(2) 0.015(2)
C41 0.037(3) 0.040(3) 0.047(3) 0.008(2) 0.015(2) 0.019(2)
C42 0.059(4) 0.044(3) 0.074(4) 0.018(3) 0.035(3) 0.035(3)
C43 0.050(3) 0.035(3) 0.087(4) 0.005(3) 0.040(3) 0.019(3)
C44 0.037(3) 0.038(3) 0.081(4) -0.013(3) 0.016(3) 0.009(2)
C45 0.035(3) 0.038(3) 0.050(3) -0.006(2) 0.006(2) 0.015(2)
C46 0.058(4) 0.056(4) 0.150(8) -0.004(4) 0.058(5) 0.023(3)
C47 0.036(2) 0.036(2) 0.033(2) 0.0060(19) 0.015(2) 0.017(2)
C48 0.047(3) 0.040(3) 0.058(3) -0.004(2) 0.024(3) 0.016(2)
C49 0.058(4) 0.046(3) 0.076(4) 0.008(3) 0.041(3) 0.027(3)
C50 0.048(3) 0.045(3) 0.065(4) 0.021(3) 0.032(3) 0.027(3)
C51 0.042(3) 0.037(3) 0.071(4) 0.007(3) 0.028(3) 0.012(2)
C52 0.041(3) 0.036(3) 0.050(3) 0.003(2) 0.020(2) 0.016(2)
C53 0.058(4) 0.056(4) 0.107(6) 0.022(4) 0.047(4) 0.030(3)
C54 0.042(3) 0.037(2) 0.033(2) 0.0026(19) 0.010(2) 0.019(2)
C55 0.066(4) 0.057(3) 0.033(3) -0.001(2) 0.007(3) 0.042(3)
C56 0.088(5) 0.066(4) 0.047(3) 0.002(3) 0.007(3) 0.057(4)
C57 0.073(4) 0.055(3) 0.039(3) 0.007(2) 0.009(3) 0.038(3)
C58 0.125(6) 0.095(5) 0.031(3) 0.008(3) 0.015(4) 0.079(5)
C59 0.099(5) 0.088(5) 0.036(3) 0.004(3) 0.013(3) 0.072(4)
C60 0.126(7) 0.096(6) 0.040(4) 0.005(4) 0.002(4) 0.077(6)

loop_
_atom_type_symbol
_atom_type_description
_atom_type_scat_dispersion_real
_atom_type_scat_dispersion_imag
_atom_type_scat_source
C C 0.0148 0.0070 'International Tables Vol C Tables 4.2.6.8 and 6.1.1.4'
H H 0.0000 0.0000 'International Tables Vol C Tables 4.2.6.8 and 6.1.1.4'
Cl Cl 0.3281 0.5435 'International Tables Vol C Tables 4.2.6.8 and 6.1.1.4'
Cu Cu -2.9183 3.6937 'International Tables Vol C Tables 4.2.6.8 and 6.1.1.4'
F F 0.0600 0.0411 'International Tables Vol C Tables 4.2.6.8 and 6.1.1.4'
I I 0.0968 5.4979 'International Tables Vol C Tables 4.2.6.8 and 6.1.1.4'
N N 0.0253 0.0136 'International Tables Vol C Tables 4.2.6.8 and 6.1.1.4'
P P 0.2596 0.3354 'International Tables Vol C Tables 4.2.6.8 and 6.1.1.4'

loop_
_geom_angle_atom_site_label_1
_geom_angle_atom_site_label_2
_geom_angle_atom_site_label_3
_geom_angle
Cu1 I1 Cu2 59.51(2)
Cu1 I2 Cu2 59.44(2)
I1 Cu1 I2 109.71(2)
Cu2 Cu1 I1 60.79(2)
Cu2 Cu1 I2 60.42(2)
P1 Cu1 I1 100.68(4)
P1 Cu1 I2 112.23(4)
P1 Cu1 Cu2 88.09(4)
P2 Cu1 I1 112.25(4)
P2 Cu1 I2 103.91(4)
P2 Cu1 Cu2 153.69(4)
P2 Cu1 P1 118.12(5)
I2 Cu2 I1 108.61(3)
Cu1 Cu2 I1 59.70(2)
Cu1 Cu2 I2 60.14(2)
P3 Cu2 I1 110.37(4)
P3 Cu2 I2 101.88(4)
P3 Cu2 Cu1 148.92(4)
N1 Cu2 I1 98.92(10)
N1 Cu2 I2 119.41(10)
N1 Cu2 Cu1 93.55(10)
N1 Cu2 P3 117.49(11)
C1 P1 Cu1 112.50(14)
C7 P1 Cu1 120.63(15)
C7 P1 C1 100.8(2)
C13 P1 Cu1 114.02(16)
C13 P1 C1 102.6(2)
C13 P1 C7 104.1(2)
C19 P2 Cu1 115.39(16)
C26 P2 Cu1 109.88(16)
C26 P2 C19 107.1(2)
C33 P2 Cu1 120.03(17)
C33 P2 C19 99.5(2)
C33 P2 C26 103.6(2)
C40 P3 Cu2 113.76(16)
C40 P3 C47 103.2(2)
C40 P3 C54 103.9(2)
C47 P3 Cu2 114.68(16)
C47 P3 C54 102.7(2)
C54 P3 Cu2 116.92(16)
C1 N1 Cu2 125.3(3)
C5 N1 Cu2 115.6(3)
C5 N1 C1 116.9(4)
N1 C1 P1 115.8(3)
N1 C1 C2 122.4(4)
C2 C1 P1 121.8(3)
C1 C2 C3 120.8(4)
C2 C3 C4 116.6(4)
C2 C3 C6 122.3(5)
C4 C3 C6 121.1(5)
C5 C4 C3 119.7(4)
N1 C5 C4 123.7(4)
C8 C7 P1 118.1(4)
C8 C7 C12 118.6(4)
C12 C7 P1 123.2(4)
C7 C8 C9 119.8(5)
C10 C9 C8 121.0(5)
C9 C10 C11 119.7(5)
C10 C11 C12 120.6(5)
C11 C12 C7 120.3(5)
C14 C13 P1 121.8(4)
C14 C13 C18 119.0(4)
C18 C13 P1 119.1(4)
C15 C14 C13 120.2(5)
C16 C15 C14 120.5(6)
C15 C16 C17 120.3(5)
C16 C17 C18 119.7(5)
C17 C18 C13 120.3(5)
C20 C19 P2 126.0(4)
C20 C19 C24 118.8(5)
C24 C19 P2 115.2(4)
C21 C20 C19 120.3(5)
C20 C21 C22 120.5(5)
C21 C22 C23 119.6(5)
C21 C22 C25 120.1(5)
C23 C22 C25 120.3(5)
C24 C23 C22 120.0(5)
C23 C24 C19 120.8(5)
F1 C25 C22 111.7(5)
F2 C25 F1 104.8(6)
F2 C25 F3 107.9(5)
F2 C25 C22 113.7(5)
F3 C25 F1 104.3(5)
F3 C25 C22 113.7(5)
C27 C26 P2 121.1(4)
C27 C26 C31 118.2(5)
C31 C26 P2 119.8(4)
C28 C27 C26 120.6(5)
C27 C28 C29 121.0(6)
C28 C29 C32 119.9(6)
C30 C29 C28 118.7(5)
C30 C29 C32 121.4(6)
C31 C30 C29 120.5(5)
C30 C31 C26 120.9(5)
F4A C32 C29 110.3(7)
F5A C32 F4A 99.8(7)
F5A C32 C29 113.6(7)
F6A C32 F4A 102.9(8)
F6A C32 F5A 115.1(8)
F6A C32 C29 113.5(7)
F4B C32 F6B 86.6(8)
F4B C32 C29 113.8(8)
F5B C32 F4B 110.7(11)
F5B C32 F6B 112.0(10)
F5B C32 C29 117.9(8)
F6B C32 C29 111.7(7)
C34 C33 P2 120.7(4)
C34 C33 C38 119.1(5)
C38 C33 P2 120.2(4)
C33 C34 C35 121.2(6)
C36 C35 C34 119.6(6)
C35 C36 C37 119.8(5)
C35 C36 C39 119.7(8)
C37 C36 C39 120.3(7)
C38 C37 C36 120.0(6)
C37 C38 C33 120.2(6)
F7A C39 F8A 99.2(11)
F7A C39 F9A 106.3(12)
F7A C39 C36 109.9(11)
F8A C39 C36 112.0(8)
F9A C39 F8A 119.3(12)
F9A C39 C36 109.2(9)
F7B C39 C36 108.8(11)
F8B C39 F7B 101.3(9)
F8B C39 F9B 114.0(12)
F8B C39 C36 119.3(8)
F9B C39 F7B 99.2(9)
F9B C39 C36 111.5(6)
C41 C40 P3 118.6(4)
C41 C40 C45 119.5(5)
C45 C40 P3 121.4(4)
C40 C41 C42 120.2(5)
C43 C42 C41 120.2(5)
C42 C43 C44 120.2(5)
C42 C43 C46 119.7(6)
C44 C43 C46 120.1(6)
C43 C44 C45 120.6(5)
C40 C45 C44 119.3(5)
F10A C46 C43 111.7(8)
F11A C46 F10A 105.4(9)
F11A C46 F12A 99.0(10)
F11A C46 C43 113.6(7)
F12A C46 F10A 114.6(9)
F12A C46 C43 111.9(9)
F11B C46 F10B 86.9(8)
F11B C46 C43 112.7(7)
F12B C46 F10B 90.0(9)
F12B C46 F11B 131.3(9)
F12B C46 C43 114.3(7)
C43 C46 F10B 108.9(8)
C48 C47 P3 123.4(4)
C52 C47 P3 117.6(4)
C52 C47 C48 119.0(5)
C49 C48 C47 120.2(5)
C50 C49 C48 119.8(5)
C49 C50 C51 120.3(5)
C49 C50 C53 120.3(5)
C51 C50 C53 119.5(5)
C52 C51 C50 119.7(5)
C51 C52 C47 121.0(5)
F13 C53 F14 106.0(6)
F13 C53 F15 105.4(6)
F13 C53 C50 114.1(5)
F14 C53 F15 107.3(7)
F14 C53 C50 111.8(6)
F15 C53 C50 111.8(6)
C55 C54 P3 118.0(4)
C55 C54 C59 118.5(5)
C59 C54 P3 123.5(4)
C54 C55 C56 120.4(5)
C57 C56 C55 121.2(5)
C56 C57 C58 118.5(5)
C56 C57 C60 120.8(6)
C58 C57 C60 120.7(6)
C59 C58 C57 120.7(6)
C58 C59 C54 120.8(5)
F16 C60 F17 107.5(9)
F16 C60 F18 105.6(9)
F16 C60 C57 115.5(6)
F17 C60 F18 99.9(7)
F17 C60 C57 113.2(7)
F18 C60 C57 113.5(8)
Cl2 C61 Cl1 105.1(14)

loop_
_geom_bond_atom_site_label_1
_geom_bond_atom_site_label_2
_geom_bond_distance
I1 Cu1 2.6661(7)
I1 Cu2 2.6952(7)
I2 Cu1 2.6798(7)
I2 Cu2 2.6872(8)
Cu1 Cu2 2.6609(9)
Cu1 P1 2.2531(13)
Cu1 P2 2.2428(13)
Cu2 P3 2.2375(13)
Cu2 N1 2.088(4)
P1 C1 1.851(4)
P1 C7 1.828(5)
P1 C13 1.827(4)
P2 C19 1.829(5)
P2 C26 1.824(5)
P2 C33 1.823(5)
P3 C40 1.825(5)
P3 C47 1.828(5)
P3 C54 1.835(5)
F1 C25 1.355(8)
F2 C25 1.313(7)
F3 C25 1.327(8)
F4A C32 1.372(12)
F5A C32 1.354(11)
F6A C32 1.278(11)
F7A C39 1.229(16)
F8A C39 1.409(16)
F9A C39 1.286(14)
F10A C46 1.390(13)
F11A C46 1.283(12)
F12A C46 1.326(14)
F4B C32 1.369(14)
F5B C32 1.182(13)
F6B C32 1.385(13)
F7B C39 1.428(16)
F8B C39 1.178(13)
F9B C39 1.356(12)
F10B C46 1.504(16)
F11B C46 1.283(14)
F12B C46 1.276(11)
F13 C53 1.299(7)
F14 C53 1.316(9)
F15 C53 1.332(10)
F16 C60 1.251(9)
F17 C60 1.296(11)
F18 C60 1.324(11)
N1 C1 1.353(6)
N1 C5 1.350(6)
C1 C2 1.380(6)
C2 C3 1.394(7)
C3 C4 1.399(7)
C3 C6 1.497(7)
C4 C5 1.375(7)
C7 C8 1.389(7)
C7 C12 1.402(7)
C8 C9 1.396(7)
C9 C10 1.362(8)
C10 C11 1.377(8)
C11 C12 1.379(7)
C13 C14 1.385(7)
C13 C18 1.392(7)
C14 C15 1.384(8)
C15 C16 1.367(9)
C16 C17 1.378(8)
C17 C18 1.389(7)
C19 C20 1.386(7)
C19 C24 1.389(7)
C20 C21 1.379(8)
C21 C22 1.380(8)
C22 C23 1.381(8)
C22 C25 1.489(8)
C23 C24 1.377(7)
C26 C27 1.393(7)
C26 C31 1.400(7)
C27 C28 1.374(8)
C28 C29 1.389(9)
C29 C30 1.388(8)
C29 C32 1.469(9)
C30 C31 1.373(7)
C33 C34 1.352(8)
C33 C38 1.396(7)
C34 C35 1.388(8)
C35 C36 1.373(10)
C36 C37 1.380(10)
C36 C39 1.513(11)
C37 C38 1.375(9)
C40 C41 1.393(7)
C40 C45 1.393(7)
C41 C42 1.393(7)
C42 C43 1.366(9)
C43 C44 1.381(9)
C43 C46 1.494(9)
C44 C45 1.397(8)
C47 C48 1.391(7)
C47 C52 1.381(7)
C48 C49 1.387(8)
C49 C50 1.377(8)
C50 C51 1.384(8)
C50 C53 1.489(8)
C51 C52 1.374(7)
C54 C55 1.369(7)
C54 C59 1.387(7)
C55 C56 1.391(8)
C56 C57 1.365(8)
C57 C58 1.381(9)
C57 C60 1.468(9)
C58 C59 1.376(9)
Cl1 C61 1.793(19)
Cl2 C61 1.653(19)
